data_7032047
loop_
_publ_author_name
'Anisimova, Tatyana B.'
'Guedes da Silva, M F\'atima C'
'Kukushkin, Vadim Yu'
'Pombeiro, Armando J. L.'
'Luzyanin, Konstantin V.'

_publ_section_title
;
 Metal-mediated coupling of amino acid esters with isocyanides leading to
 new chiral acyclic aminocarbene complexes.
;
_journal_issue 42
_journal_name_full 'Dalton transactions (Cambridge, England : 2003)'
_journal_page_first 15861
_journal_page_last 15871
_journal_paper_doi 10.1039/c4dt01917b
_journal_volume 43
_journal_year 2014
_chemical_absolute_configuration unk
_chemical_formula_moiety 'C27 H35 Cl2 N3 O2 Pd, C H Cl3, 2(C2 H10 O)'
_chemical_formula_sum 'C32 H56 Cl5 N3 O4 Pd'
_chemical_formula_weight 830.44
_chemical_name_systematic
;
 ?
;
_space_group_crystal_system orthorhombic
_space_group_IT_number 19
_space_group_name_Hall 'P 2ac 2ab'
_space_group_name_H-M_alt 'P 21 21 21'
_symmetry_space_group_name_Hall 'P 2ac 2ab'
_symmetry_space_group_name_H-M 'P 21 21 21'
_atom_sites_solution_hydrogens geom
_audit_creation_method SHELXL-2014
_cell_angle_alpha 90
_cell_angle_beta 90
_cell_angle_gamma 90
_cell_formula_units_Z 4
_cell_length_a 12.7792(7)
_cell_length_b 16.8591(9)
_cell_length_c 17.8453(10)
_cell_measurement_reflns_used 3756
_cell_measurement_temperature 150(2)
_cell_measurement_theta_max 21.03
_cell_measurement_theta_min 2.30
_cell_volume 3844.7(4)
_computing_cell_refinement 'Bruker SAINT'
_computing_data_collection 'Bruker APEX2'
_computing_data_reduction 'Bruker SAINT'
_computing_molecular_graphics 'Ortep-3 for Windows (Farrugia, 1997)'
_computing_publication_material 'WinGX publication routines (Farrugia, 1999)'
_computing_structure_refinement 'SHELXL-2013 (Sheldrick, 2013)'
_computing_structure_solution 'SIR97 (Giacovazzo et al, 1997)'
_diffrn_ambient_temperature 150(2)
_diffrn_measured_fraction_theta_full 0.999
_diffrn_measured_fraction_theta_max 0.994
_diffrn_measurement_device_type 'Bruker APEX-II CCD'
_diffrn_measurement_method '\f and \w scans'
_diffrn_radiation_type MoK\a
_diffrn_radiation_wavelength 0.71069
_diffrn_reflns_av_R_equivalents 0.0717
_diffrn_reflns_av_unetI/netI 0.1006
_diffrn_reflns_Laue_measured_fraction_full 0.999
_diffrn_reflns_Laue_measured_fraction_max 0.994
_diffrn_reflns_limit_h_max 16
_diffrn_reflns_limit_h_min -14
_diffrn_reflns_limit_k_max 21
_diffrn_reflns_limit_k_min -21
_diffrn_reflns_limit_l_max 22
_diffrn_reflns_limit_l_min -22
_diffrn_reflns_number 27200
_diffrn_reflns_point_group_measured_fraction_full 0.999
_diffrn_reflns_point_group_measured_fraction_max 0.994
_diffrn_reflns_theta_full 26.300
_diffrn_reflns_theta_max 27.242
_diffrn_reflns_theta_min 1.662
_exptl_absorpt_coefficient_mu 0.868
_exptl_absorpt_correction_T_max 0.9043
_exptl_absorpt_correction_T_min 0.7715
_exptl_absorpt_correction_type multi-scan
_exptl_absorpt_process_details sadabs
_exptl_crystal_colour colourless
_exptl_crystal_density_diffrn 1.435
_exptl_crystal_description prism
_exptl_crystal_F_000 1728
_exptl_crystal_size_max 0.320
_exptl_crystal_size_mid 0.210
_exptl_crystal_size_min 0.120
_platon_squeeze_details
;
 On the basis of synthetic conditions one can identify the disordered solvent
 present in the void.
 Since there are 342 electrons in the unit cell this gives 85.5 electrons per
 asymmetric unit and thus it is possible that this unit contains 2 molecules of
 diethyl ether (84 electrons). This gives 336 electrons per unit cell
 not too far away from the number of electrons estimated by
 PLATON SQUEEZE (342). The refinements without and with SQUEEZE treatment
 gave R1 factors of 9.49% and 6.59%, respectively. Therefore, the
 solvent-masking improved the results by 30.6%. 
 The disordered molecules were explicitly included into the CIF.
;
_refine_diff_density_max 0.586
_refine_diff_density_min -0.685
_refine_diff_density_rms 0.123
_refine_ls_abs_structure_details
;
 Refined as an inversion twin.
;
_refine_ls_abs_structure_Flack 0.01(7)
_refine_ls_extinction_coef 0.0033(6)
_refine_ls_extinction_expression Fc^*^=kFc[1+0.001xFc^2^\l^3^/sin(2\q)]^-1/4^
_refine_ls_extinction_method SHELXL
_refine_ls_goodness_of_fit_ref 0.957
_refine_ls_hydrogen_treatment constr
_refine_ls_matrix_type full
_refine_ls_number_parameters 319
_refine_ls_number_reflns 8552
_refine_ls_number_restraints 48
_refine_ls_restrained_S_all 0.954
_refine_ls_R_factor_all 0.1128
_refine_ls_R_factor_gt 0.0659
_refine_ls_shift/su_max 0.000
_refine_ls_shift/su_mean 0.000
_refine_ls_structure_factor_coef Fsqd
_refine_ls_weighting_details 'w=1/[\s^2^(Fo^2^)+(0.0925P)^2^] where P=(Fo^2^+2Fc^2^)/3'
_refine_ls_weighting_scheme calc
_refine_ls_wR_factor_gt 0.1555
_refine_ls_wR_factor_ref 0.1744
_reflns_Friedel_coverage 0.803
_reflns_Friedel_fraction_full 1.000
_reflns_Friedel_fraction_max 0.994
_reflns_number_gt 4971
_reflns_number_total 8552
_reflns_threshold_expression 'I > 2\s(I)'
_cod_data_source_file c4dt01917b2.cif
_cod_data_source_block Compound11
_cod_depositor_comments 'Adding full bibliography for 7032046--7032050.cif.'
_cod_database_code 7032047
_shelx_space_group_comment
;
The symmetry employed for this shelxl refinement is uniquely defined
by the following loop, which should always be used as a source of
symmetry information in preference to the above space-group names.
They are only intended as comments.
;
_shelx_estimated_absorpt_t_min 0.769
_shelx_estimated_absorpt_t_max 0.903
_shelxl_version_number 2014-3

loop_
_space_group_symop_operation_xyz
'x, y, z'
'-x+1/2, -y, z+1/2'
'x+1/2, -y+1/2, -z'
'-x, y+1/2, -z+1/2'

loop_
_atom_site_label
_atom_site_type_symbol
_atom_site_fract_x
_atom_site_fract_y
_atom_site_fract_z
_atom_site_U_iso_or_equiv
_atom_site_adp_type
_atom_site_occupancy
_atom_site_site_symmetry_order
_atom_site_calc_flag
_atom_site_refinement_flags_posn
_atom_site_refinement_flags_adp
C1 C 0.3378(10) 0.9002(7) -0.0768(6) 0.068(3) Uani 1 1 d . .
H1A H 0.2879 0.9316 -0.0464 0.081 Uiso 1 1 calc R U
H1B H 0.3004 0.8542 -0.0984 0.081 Uiso 1 1 calc R U
C2 C 0.3860(11) 0.9518(8) -0.1392(6) 0.075(4) Uani 1 1 d . .
H2A H 0.3508 0.9424 -0.1878 0.090 Uiso 1 1 calc R U
H2B H 0.3817 1.0089 -0.1266 0.090 Uiso 1 1 calc R U
C3 C 0.4984(12) 0.9237(8) -0.1411(6) 0.080(5) Uani 1 1 d . .
H3A H 0.5450 0.9652 -0.1617 0.096 Uiso 1 1 calc R U
H3B H 0.5054 0.8750 -0.1717 0.096 Uiso 1 1 calc R U
C4 C 0.5241(10) 0.9069(6) -0.0580(5) 0.057(3) Uani 1 1 d . .
H4 H 0.5827 0.8680 -0.0534 0.068 Uiso 1 1 calc R U
C5 C 0.5482(11) 0.9832(5) -0.0145(5) 0.053(3) Uani 1 1 d . .
C6 C 0.6737(9) 1.0936(7) -0.0134(6) 0.060(3) Uani 1 1 d . .
C7 C 0.6987(16) 1.0867(13) 0.0680(9) 0.139(8) Uani 1 1 d . .
H7A H 0.7445 1.0409 0.0761 0.209 Uiso 1 1 calc R U
H7B H 0.6338 1.0797 0.0965 0.209 Uiso 1 1 calc R U
H7C H 0.7342 1.1350 0.0849 0.209 Uiso 1 1 calc R U
C8 C 0.5917(13) 1.1556(8) -0.0272(10) 0.101(5) Uani 1 1 d . .
H8A H 0.5986 1.1980 0.0101 0.152 Uiso 1 1 calc R U
H8B H 0.5221 1.1315 -0.0232 0.152 Uiso 1 1 calc R U
H8C H 0.6008 1.1778 -0.0775 0.152 Uiso 1 1 calc R U
C9 C 0.7656(13) 1.1081(8) -0.0599(8) 0.100(5) Uani 1 1 d . .
H9A H 0.7493 1.1489 -0.0973 0.149 Uiso 1 1 calc R U
H9B H 0.7857 1.0589 -0.0854 0.149 Uiso 1 1 calc R U
H9C H 0.8236 1.1262 -0.0283 0.149 Uiso 1 1 calc R U
C10 C 0.4188(8) 0.8291(5) 0.0302(6) 0.048(3) Uani 1 1 d . .
C11 C 0.3015(11) 0.7583(10) 0.1135(8) 0.0856(14) Uani 1 1 d . U
C12 C 0.3020(10) 0.6747(10) 0.1066(8) 0.0856(14) Uani 1 1 d . U
C13 C 0.2788(10) 0.6336(10) 0.1685(8) 0.0856(14) Uani 1 1 d . U
H13 H 0.2805 0.5772 0.1672 0.103 Uiso 1 1 calc R U
C14 C 0.2525(10) 0.6720(10) 0.2345(8) 0.0856(14) Uani 1 1 d . U
H14 H 0.2409 0.6403 0.2778 0.103 Uiso 1 1 calc R U
C15 C 0.2419(10) 0.7526(10) 0.2418(8) 0.0856(14) Uani 1 1 d . U
H15 H 0.2201 0.7750 0.2881 0.103 Uiso 1 1 calc R U
C16 C 0.2644(10) 0.8040(10) 0.1776(8) 0.0856(14) Uani 1 1 d . U
C17 C 0.2496(10) 0.8889(9) 0.1743(8) 0.0856(14) Uani 1 1 d . U
H17A H 0.3080 0.9131 0.1469 0.128 Uiso 1 1 calc R U
H17B H 0.2471 0.9105 0.2252 0.128 Uiso 1 1 calc R U
H17C H 0.1838 0.9007 0.1484 0.128 Uiso 1 1 calc R U
C18 C 0.3277(11) 0.6339(9) 0.0334(8) 0.0856(14) Uani 1 1 d . U
H18A H 0.4026 0.6393 0.0230 0.128 Uiso 1 1 calc R U
H18B H 0.2874 0.6583 -0.0072 0.128 Uiso 1 1 calc R U
H18C H 0.3096 0.5775 0.0371 0.128 Uiso 1 1 calc R U
C20 C 0.5125(8) 0.8656(6) 0.1669(6) 0.047(2) Uani 1 1 d . .
C21 C 0.4807(8) 0.9383(6) 0.2910(5) 0.047(3) Uani 1 1 d . .
C22 C 0.4814(8) 0.8894(6) 0.3503(6) 0.055(3) Uani 1 1 d . .
C23 C 0.4597(9) 0.9237(7) 0.4201(6) 0.062(3) Uani 1 1 d . .
H23 H 0.4600 0.8914 0.4637 0.075 Uiso 1 1 calc R U
C24 C 0.4378(9) 1.0035(8) 0.4267(6) 0.070(3) Uani 1 1 d . .
H24 H 0.4208 1.0254 0.4742 0.084 Uiso 1 1 calc R U
C25 C 0.4405(10) 1.0512(7) 0.3645(6) 0.063(3) Uani 1 1 d . .
H25 H 0.4284 1.1064 0.3704 0.075 Uiso 1 1 calc R U
C26 C 0.4603(10) 1.0216(6) 0.2937(6) 0.056(3) Uani 1 1 d . .
C27 C 0.4626(13) 1.0728(6) 0.2256(6) 0.077(4) Uani 1 1 d . .
H27A H 0.4162 1.0504 0.1873 0.116 Uiso 1 1 calc R U
H27B H 0.5342 1.0752 0.2060 0.116 Uiso 1 1 calc R U
H27C H 0.4390 1.1263 0.2387 0.116 Uiso 1 1 calc R U
C28 C 0.5029(10) 0.8028(7) 0.3410(7) 0.077(3) Uani 1 1 d . .
H28A H 0.4512 0.7798 0.3067 0.115 Uiso 1 1 calc R U
H28B H 0.4981 0.7764 0.3898 0.115 Uiso 1 1 calc R U
H28C H 0.5733 0.7955 0.3203 0.115 Uiso 1 1 calc R U
C30 C 0.8803(11) 0.8913(8) 0.1845(7) 0.079(4) Uani 1 1 d . .
H30 H 0.8425 0.8540 0.1504 0.095 Uiso 1 1 calc R U
N1 N 0.4269(7) 0.8735(5) -0.0304(5) 0.048(2) Uani 1 1 d . .
N2 N 0.3232(7) 0.8043(6) 0.0494(5) 0.056(2) Uani 1 1 d . .
H2 H 0.2705 0.8175 0.0202 0.068 Uiso 1 1 calc R U
N3 N 0.4994(7) 0.9065(5) 0.2176(5) 0.051(2) Uani 1 1 d . .
O1 O 0.4937(6) 1.0082(5) 0.0351(4) 0.068(2) Uani 1 1 d . .
O2 O 0.6359(6) 1.0163(4) -0.0410(4) 0.0554(19) Uani 1 1 d . .
Cl1 Cl 0.6893(2) 0.75468(17) 0.15850(19) 0.0692(8) Uani 1 1 d . .
Cl2 Cl 0.5810(2) 0.70874(16) -0.01076(15) 0.0638(7) Uani 1 1 d . .
Cl3 Cl 0.9669(5) 0.8408(4) 0.2374(3) 0.166(3) Uani 1 1 d . .
Cl4 Cl 0.7908(4) 0.9451(3) 0.2368(2) 0.1170(16) Uani 1 1 d . .
Cl5 Cl 0.9529(5) 0.9621(3) 0.1302(3) 0.1270(16) Uani 1 1 d . .
Pd1 Pd 0.54334(6) 0.79503(4) 0.08712(4) 0.0497(3) Uani 1 1 d . .

loop_
_atom_site_aniso_label
_atom_site_aniso_U_11
_atom_site_aniso_U_22
_atom_site_aniso_U_33
_atom_site_aniso_U_23
_atom_site_aniso_U_13
_atom_site_aniso_U_12
C1 0.082(9) 0.064(7) 0.057(7) -0.014(6) -0.002(7) -0.030(6)
C2 0.093(11) 0.088(9) 0.044(6) -0.006(6) -0.010(7) -0.026(8)
C3 0.122(14) 0.070(8) 0.047(6) -0.018(6) 0.015(7) -0.024(8)
C4 0.070(9) 0.044(5) 0.057(6) -0.011(4) 0.013(6) -0.010(6)
C5 0.075(8) 0.033(5) 0.049(5) -0.006(4) 0.017(6) -0.005(6)
C6 0.053(7) 0.051(6) 0.076(7) -0.017(5) 0.004(6) -0.019(5)
C7 0.138(17) 0.157(19) 0.123(14) 0.003(12) -0.067(12) -0.049(14)
C8 0.092(11) 0.048(7) 0.164(14) -0.005(9) -0.009(10) -0.007(7)
C9 0.114(12) 0.066(8) 0.119(11) -0.024(8) 0.049(10) -0.051(9)
C10 0.057(7) 0.026(4) 0.061(6) -0.019(4) 0.024(5) -0.014(4)
C11 0.051(3) 0.107(4) 0.098(3) 0.007(3) 0.006(2) -0.008(3)
C12 0.051(3) 0.107(4) 0.098(3) 0.007(3) 0.006(2) -0.008(3)
C13 0.051(3) 0.107(4) 0.098(3) 0.007(3) 0.006(2) -0.008(3)
C14 0.051(3) 0.107(4) 0.098(3) 0.007(3) 0.006(2) -0.008(3)
C15 0.051(3) 0.107(4) 0.098(3) 0.007(3) 0.006(2) -0.008(3)
C16 0.051(3) 0.107(4) 0.098(3) 0.007(3) 0.006(2) -0.008(3)
C17 0.051(3) 0.107(4) 0.098(3) 0.007(3) 0.006(2) -0.008(3)
C18 0.051(3) 0.107(4) 0.098(3) 0.007(3) 0.006(2) -0.008(3)
C20 0.038(6) 0.041(5) 0.062(6) -0.002(5) 0.010(5) -0.001(4)
C21 0.042(7) 0.043(5) 0.057(6) -0.009(5) 0.015(5) -0.001(4)
C22 0.049(7) 0.049(6) 0.067(7) -0.001(5) -0.001(5) 0.008(5)
C23 0.048(6) 0.082(8) 0.057(6) 0.011(6) 0.000(7) 0.008(6)
C24 0.058(8) 0.093(9) 0.060(7) -0.013(6) 0.004(6) 0.024(7)
C25 0.061(8) 0.051(6) 0.076(7) -0.014(5) 0.009(6) 0.010(6)
C26 0.059(7) 0.045(5) 0.063(6) -0.010(5) 0.007(6) 0.012(6)
C27 0.110(11) 0.053(6) 0.069(7) -0.012(5) 0.005(8) 0.028(8)
C28 0.076(8) 0.051(7) 0.103(9) 0.006(7) -0.015(7) -0.001(6)
C30 0.077(10) 0.082(9) 0.078(8) -0.027(7) 0.001(7) 0.000(8)
N1 0.052(6) 0.037(4) 0.056(5) -0.016(4) 0.008(4) -0.006(4)
N2 0.045(5) 0.056(6) 0.068(5) 0.001(5) 0.010(4) -0.007(5)
N3 0.040(5) 0.042(5) 0.073(6) -0.010(4) 0.001(4) -0.001(4)
O1 0.072(6) 0.059(5) 0.074(5) -0.012(4) 0.019(4) -0.024(4)
O2 0.060(5) 0.045(4) 0.062(4) -0.008(3) 0.016(4) -0.015(4)
Cl1 0.0469(17) 0.0494(15) 0.111(2) -0.0253(16) -0.0004(15) 0.0053(13)
Cl2 0.0657(18) 0.0394(12) 0.0863(17) -0.0159(14) 0.0299(14) -0.0066(13)
Cl3 0.115(4) 0.200(6) 0.182(5) 0.080(5) -0.024(4) 0.037(4)
Cl4 0.116(4) 0.123(4) 0.112(3) -0.056(3) 0.010(3) 0.014(3)
Cl5 0.118(4) 0.107(3) 0.156(4) 0.024(3) 0.023(4) -0.011(3)
Pd1 0.0423(4) 0.0320(3) 0.0748(5) -0.0129(4) 0.0159(4) -0.0069(4)

loop_
_atom_type_symbol
_atom_type_description
_atom_type_scat_dispersion_real
_atom_type_scat_dispersion_imag
_atom_type_scat_source
C C 0.0033 0.0016 'International Tables Vol C Tables 4.2.6.8 and 6.1.1.4'
H H 0.0000 0.0000 'International Tables Vol C Tables 4.2.6.8 and 6.1.1.4'
N N 0.0061 0.0033 'International Tables Vol C Tables 4.2.6.8 and 6.1.1.4'
O O 0.0106 0.0060 'International Tables Vol C Tables 4.2.6.8 and 6.1.1.4'
Cl Cl 0.1484 0.1585 'International Tables Vol C Tables 4.2.6.8 and 6.1.1.4'
Pd Pd -0.9988 1.0072 'International Tables Vol C Tables 4.2.6.8 and 6.1.1.4'

loop_
_geom_angle_atom_site_label_1
_geom_angle_atom_site_label_2
_geom_angle_atom_site_label_3
_geom_angle
N1 C1 C2 105.6(10)
N1 C1 H1A 110.6
C2 C1 H1A 110.6
N1 C1 H1B 110.6
C2 C1 H1B 110.6
H1A C1 H1B 108.8
C3 C2 C1 102.7(11)
C3 C2 H2A 111.2
C1 C2 H2A 111.2
C3 C2 H2B 111.2
C1 C2 H2B 111.2
H2A C2 H2B 109.1
C2 C3 C4 103.8(10)
C2 C3 H3A 111.0
C4 C3 H3A 111.0
C2 C3 H3B 111.0
C4 C3 H3B 111.0
H3A C3 H3B 109.0
N1 C4 C5 109.0(9)
N1 C4 C3 102.4(10)
C5 C4 C3 112.1(9)
N1 C4 H4 111.0
C5 C4 H4 111.0
C3 C4 H4 111.0
O1 C5 O2 126.9(9)
O1 C5 C4 123.4(11)
O2 C5 C4 109.7(8)
C9 C6 O2 102.8(9)
C9 C6 C7 113.2(13)
O2 C6 C7 109.0(11)
C9 C6 C8 110.6(12)
O2 C6 C8 109.4(9)
C7 C6 C8 111.3(14)
C6 C7 H7A 109.5
C6 C7 H7B 109.5
H7A C7 H7B 109.5
C6 C7 H7C 109.5
H7A C7 H7C 109.5
H7B C7 H7C 109.5
C6 C8 H8A 109.5
C6 C8 H8B 109.5
H8A C8 H8B 109.5
C6 C8 H8C 109.5
H8A C8 H8C 109.5
H8B C8 H8C 109.5
C6 C9 H9A 109.5
C6 C9 H9B 109.5
H9A C9 H9B 109.5
C6 C9 H9C 109.5
H9A C9 H9C 109.5
H9B C9 H9C 109.5
N1 C10 N2 117.4(10)
N1 C10 Pd1 121.6(7)
N2 C10 Pd1 120.9(8)
C12 C11 N2 118.4(13)
C12 C11 C16 126.6(14)
N2 C11 C16 114.2(13)
C13 C12 C11 116.3(15)
C13 C12 C18 121.7(15)
C11 C12 C18 122.0(13)
C12 C13 C14 120.9(16)
C12 C13 H13 119.5
C14 C13 H13 119.5
C13 C14 C15 124.5(15)
C13 C14 H14 117.7
C15 C14 H14 117.7
C14 C15 C16 119.5(15)
C14 C15 H15 120.3
C16 C15 H15 120.3
C11 C16 C17 122.2(13)
C11 C16 C15 111.4(14)
C17 C16 C15 126.3(14)
C16 C17 H17A 109.5
C16 C17 H17B 109.5
H17A C17 H17B 109.5
C16 C17 H17C 109.5
H17A C17 H17C 109.5
H17B C17 H17C 109.5
C12 C18 H18A 109.5
C12 C18 H18B 109.5
H18A C18 H18B 109.5
C12 C18 H18C 109.5
H18A C18 H18C 109.5
H18B C18 H18C 109.5
N3 C20 Pd1 175.6(9)
C22 C21 C26 125.4(9)
C22 C21 N3 119.2(9)
C26 C21 N3 115.3(9)
C21 C22 C23 116.4(10)
C21 C22 C28 120.9(10)
C23 C22 C28 122.7(10)
C24 C23 C22 121.3(10)
C24 C23 H23 119.4
C22 C23 H23 119.4
C23 C24 C25 119.9(10)
C23 C24 H24 120.1
C25 C24 H24 120.1
C26 C25 C24 122.3(10)
C26 C25 H25 118.9
C24 C25 H25 118.9
C25 C26 C21 114.7(9)
C25 C26 C27 122.7(9)
C21 C26 C27 122.5(9)
C26 C27 H27A 109.5
C26 C27 H27B 109.5
H27A C27 H27B 109.5
C26 C27 H27C 109.5
H27A C27 H27C 109.5
H27B C27 H27C 109.5
C22 C28 H28A 109.5
C22 C28 H28B 109.5
H28A C28 H28B 109.5
C22 C28 H28C 109.5
H28A C28 H28C 109.5
H28B C28 H28C 109.5
Cl3 C30 Cl4 113.3(8)
Cl3 C30 Cl5 107.4(8)
Cl4 C30 Cl5 106.5(8)
Cl3 C30 H30 109.8
Cl4 C30 H30 109.8
Cl5 C30 H30 109.8
C10 N1 C4 124.5(9)
C10 N1 C1 124.9(9)
C4 N1 C1 110.5(8)
C10 N2 C11 124.1(10)
C10 N2 H2 117.9
C11 N2 H2 117.9
C20 N3 C21 165.1(10)
C5 O2 C6 121.6(8)
C20 Pd1 C10 92.1(4)
C20 Pd1 Cl2 179.9(4)
C10 Pd1 Cl2 87.8(3)
C20 Pd1 Cl1 86.6(3)
C10 Pd1 Cl1 178.3(3)
Cl2 Pd1 Cl1 93.54(11)

loop_
_geom_bond_atom_site_label_1
_geom_bond_atom_site_label_2
_geom_bond_distance
C1 N1 1.478(15)
C1 C2 1.541(16)
C1 H1A 0.9900
C1 H1B 0.9900
C2 C3 1.512(19)
C2 H2A 0.9900
C2 H2B 0.9900
C3 C4 1.544(16)
C3 H3A 0.9900
C3 H3B 0.9900
C4 N1 1.451(14)
C4 C5 1.534(13)
C4 H4 1.0000
C5 O1 1.202(12)
C5 O2 1.338(13)
C6 C9 1.459(17)
C6 O2 1.475(12)
C6 C7 1.492(18)
C6 C8 1.500(18)
C7 H7A 0.9800
C7 H7B 0.9800
C7 H7C 0.9800
C8 H8A 0.9800
C8 H8B 0.9800
C8 H8C 0.9800
C9 H9A 0.9800
C9 H9B 0.9800
C9 H9C 0.9800
C10 N1 1.318(12)
C10 N2 1.336(12)
C10 Pd1 1.974(11)
C11 C12 1.42(2)
C11 N2 1.410(17)
C11 C16 1.46(2)
C12 C13 1.337(19)
C12 C18 1.511(19)
C13 C14 1.387(19)
C13 H13 0.9500
C14 C15 1.373(19)
C14 H14 0.9500
C15 C16 1.46(2)
C15 H15 0.9500
C16 C17 1.44(2)
C17 H17A 0.9800
C17 H17B 0.9800
C17 H17C 0.9800
C18 H18A 0.9800
C18 H18B 0.9800
C18 H18C 0.9800
C20 N3 1.150(12)
C20 Pd1 1.897(10)
C21 C22 1.342(14)
C21 C26 1.429(14)
C21 N3 1.436(12)
C22 C23 1.401(14)
C22 C28 1.494(15)
C23 C24 1.378(16)
C23 H23 0.9500
C24 C25 1.370(16)
C24 H24 0.9500
C25 C26 1.382(14)
C25 H25 0.9500
C26 C27 1.490(15)
C27 H27A 0.9800
C27 H27B 0.9800
C27 H27C 0.9800
C28 H28A 0.9800
C28 H28B 0.9800
C28 H28C 0.9800
C30 Cl3 1.686(15)
C30 Cl4 1.732(13)
C30 Cl5 1.796(15)
C30 H30 1.0000
N2 H2 0.8800
Cl1 Pd1 2.359(3)
Cl2 Pd1 2.323(3)

loop_
_platon_squeeze_void_nr
_platon_squeeze_void_average_x
_platon_squeeze_void_average_y
_platon_squeeze_void_average_z
_platon_squeeze_void_volume
_platon_squeeze_void_count_electrons
_platon_squeeze_void_content
1 0.019 0.250 0.000 359 171 ' '
2 -0.034 0.750 0.500 359 171 ' '
